data_7707356
loop_
_publ_author_name
'Wang, Kuiyuan'
'Prior, Timothy J.'
'Hughes, David L.'
'Arbaoui, Abdessamad'
'Redshaw, Carl'

_publ_section_title
;
 Coordination chemistry of [2 + 2] Schiff-base macrocycles derived from
 the dianilines
 [(2-NH<sub>2</sub>C<sub>6</sub>H<sub>4</sub>)<sub>2</sub>X] (X =
 CH<sub>2</sub>CH<sub>2</sub>, O): structural studies and ROP capability
 towards cyclic esters.
;
_journal_issue 23
_journal_name_full 'Dalton transactions (Cambridge, England : 2003)'
_journal_page_first 8057
_journal_page_last 8069
_journal_paper_doi 10.1039/d1dt00711d
_journal_volume 50
_journal_year 2021
_chemical_formula_moiety 'C52 H52 Br Fe N4 O2, Br, 5.5[CH3CN]'
_chemical_formula_sum 'C52 H52 Br2 Fe N4 O2'
_chemical_formula_weight 980.64
_space_group_crystal_system monoclinic
_space_group_IT_number 14
_space_group_name_Hall '-P 2yn'
_space_group_name_H-M_alt 'P 1 21/n 1'
_atom_sites_solution_hydrogens geom
_audit_creation_date 2021-04-28
_audit_creation_method
;
Olex2 1.3
(compiled 2020.11.12 svn.r5f609507 for OlexSys, GUI svn.r6257)
;
_audit_update_record
;
2021-04-28 deposited with the CCDC.	2021-05-04 downloaded from the CCDC.
;
_cell_angle_alpha 90
_cell_angle_beta 112.484(6)
_cell_angle_gamma 90
_cell_formula_units_Z 4
_cell_length_a 14.2077(6)
_cell_length_b 27.6241(9)
_cell_length_c 15.1579(8)
_cell_measurement_reflns_used 16199
_cell_measurement_temperature 100.15
_cell_measurement_theta_max 2.148
_cell_measurement_theta_min 27.526
_cell_volume 5496.9(5)
_computing_cell_refinement 'CrysAlisPro 1.171.38.41 (Rigaku OD, 2015)'
_computing_data_collection 'CrysAlisPro 1.171.38.41 (Rigaku OD, 2015)'
_computing_data_reduction 'CrysAlisPro 1.171.38.41 (Rigaku OD, 2015)'
_computing_molecular_graphics 'Olex2 1.3 (Dolomanov et al., 2009)'
_computing_publication_material 'Olex2 1.3 (Dolomanov et al., 2009)'
_computing_structure_refinement 'SHELXL 2018/3 (Sheldrick, 2015)'
_diffrn_ambient_temperature 100.15
_diffrn_detector_area_resol_mean 28.5714
_diffrn_measured_fraction_theta_full 0.994
_diffrn_measured_fraction_theta_max 0.989
_diffrn_measurement_device_type 'Rigaku HG Saturn724+ (2x2 bin mode)'
_diffrn_measurement_method 'profile data from \w-scans'
_diffrn_radiation_type MoK\a
_diffrn_radiation_wavelength 0.71073
_diffrn_reflns_av_R_equivalents 0.0562
_diffrn_reflns_av_unetI/netI 0.0498
_diffrn_reflns_Laue_measured_fraction_full 0.994
_diffrn_reflns_Laue_measured_fraction_max 0.989
_diffrn_reflns_limit_h_max 18
_diffrn_reflns_limit_h_min -18
_diffrn_reflns_limit_k_max 31
_diffrn_reflns_limit_k_min -35
_diffrn_reflns_limit_l_max 19
_diffrn_reflns_limit_l_min -19
_diffrn_reflns_number 47911
_diffrn_reflns_point_group_measured_fraction_full 0.994
_diffrn_reflns_point_group_measured_fraction_max 0.989
_diffrn_reflns_theta_full 25.242
_diffrn_reflns_theta_max 27.485
_diffrn_reflns_theta_min 3.097
_diffrn_source 'fine-focus sealed X-ray tube'
_exptl_absorpt_coefficient_mu 1.766
_exptl_absorpt_correction_T_max 1.0000
_exptl_absorpt_correction_T_min 0.55484
_exptl_absorpt_correction_type empirical
_exptl_absorpt_process_details
;
CrysAlisPro 1.171.38.41 (Rigaku Oxford Diffraction, 2015)
Empirical absorption correction using spherical harmonics,
 implemented in SCALE3 ABSPACK scaling algorithm.
;
_exptl_crystal_colour brown
_exptl_crystal_density_diffrn 1.185
_exptl_crystal_description plate
_exptl_crystal_F_000 2016
_exptl_crystal_size_max 0.26
_exptl_crystal_size_mid 0.045
_exptl_crystal_size_min 0.01
_refine_diff_density_max 0.901
_refine_diff_density_min -1.613
_refine_diff_density_rms 0.110
_refine_ls_extinction_method none
_refine_ls_goodness_of_fit_ref 1.050
_refine_ls_hydrogen_treatment constr
_refine_ls_matrix_type full
_refine_ls_number_parameters 556
_refine_ls_number_reflns 12466
_refine_ls_number_restraints 0
_refine_ls_restrained_S_all 1.050
_refine_ls_R_factor_all 0.0880
_refine_ls_R_factor_gt 0.0668
_refine_ls_shift/su_max 0.001
_refine_ls_shift/su_mean 0.000
_refine_ls_structure_factor_coef Fsqd
_refine_ls_weighting_details 'w=1/[\s^2^(Fo^2^)+(0.0724P)^2^+20.1735P] where P=(Fo^2^+2Fc^2^)/3'
_refine_ls_weighting_scheme calc
_refine_ls_wR_factor_gt 0.1681
_refine_ls_wR_factor_ref 0.1796
_reflns_Friedel_coverage 0.000
_reflns_number_gt 9446
_reflns_number_total 12466
_reflns_threshold_expression 'I > 2\s(I)'
_cod_data_source_file d1dt00711d2.cif
_cod_data_source_block ferop3
_cod_depositor_comments 'Adding full bibliography for 7707347--7707359.cif.'
_cod_database_code 7707356
_shelx_shelxl_version_number 2018/3
_shelx_space_group_comment
;
The symmetry employed for this shelxl refinement is uniquely defined
by the following loop, which should always be used as a source of
symmetry information in preference to the above space-group names.
They are only intended as comments.
;
_shelx_estimated_absorpt_t_max 0.983
_shelx_estimated_absorpt_t_min 0.657
_olex2_refinement_description
;
1. Fixed Uiso
 At 1.2 times of:
  All C(H) groups, All C(H,H) groups, All N(H) groups
 At 1.5 times of:
  All C(H,H,H) groups
2.a Secondary CH2 refined with riding coordinates:
 C18(H18A,H18B), C19(H19A,H19B), C44(H44A,H44B), C45(H45A,H45B)
2.b Aromatic/amide H refined with riding coordinates:
 C3(H3), C5(H5), C11(H11), C13(H13), C14(H14), C15(H15), C16(H16), C21(H21),
 C22(H22), C23(H23), C24(H24), C26(H26), C29(H29), C31(H31), C37(H37), C39(H39),
  C40(H40), C41(H41), C42(H42), C47(H47), C48(H48), C49(H49), C50(H50),
 C52(H52), N2(H2), N3(H3A)
2.c Idealised Me refined as rotating group:
 C8(H8A,H8B,H8C), C9(H9A,H9B,H9C), C10(H10A,H10B,H10C), C34(H34A,H34B,H34C),
 C35(H35A,H35B,H35C), C36(H36A,H36B,H36C)
;
_smtbx_masks_special_details
;
A solvent mask was calculated and 496 electrons were 
found in a volume of 1544\%A^3^ in 1 void per unit cell. 
This is consistent with the presence of 
5.5[CH3CN] per Asymmetric Unit 
which account for 484 electrons 
per unit cell.
;
_smtbx_masks_void_probe_radius 1.2
_smtbx_masks_void_truncation_radius 1.2
_olex2_submission_special_instructions 'No special instructions were received'

loop_
_space_group_symop_operation_xyz
'x, y, z'
'-x+1/2, y+1/2, -z+1/2'
'-x, -y, -z'
'x-1/2, -y-1/2, z-1/2'

loop_
_atom_site_label
_atom_site_type_symbol
_atom_site_fract_x
_atom_site_fract_y
_atom_site_fract_z
_atom_site_U_iso_or_equiv
_atom_site_adp_type
_atom_site_occupancy
_atom_site_site_symmetry_order
_atom_site_calc_flag
_atom_site_refinement_flags_posn
_atom_site_refinement_flags_adp
_atom_site_refinement_flags_occupancy
_atom_site_disorder_assembly
_atom_site_disorder_group
C1 C 0.1596(3) 0.44437(15) 0.5112(3) 0.0210(8) Uani 1 1 d . . . . .
C2 C 0.0778(3) 0.45509(16) 0.4237(3) 0.0263(9) Uani 1 1 d . . . . .
C3 C 0.0362(3) 0.41876(17) 0.3544(3) 0.0304(10) Uani 1 1 d . . . . .
H3 H -0.019398 0.426832 0.297100 0.036 Uiso 1 1 calc R U . . .
C4 C 0.0727(3) 0.37198(16) 0.3663(3) 0.0273(9) Uani 1 1 d . . . . .
C5 C 0.1576(3) 0.36304(15) 0.4501(3) 0.0283(10) Uani 1 1 d . . . . .
H5 H 0.186597 0.331548 0.459240 0.034 Uiso 1 1 calc R U . . .
C6 C 0.2022(3) 0.39759(15) 0.5212(3) 0.0259(9) Uani 1 1 d . . . . .
C7 C 0.0270(4) 0.33132(17) 0.2952(4) 0.0337(10) Uani 1 1 d . . . . .
C8 C -0.0538(5) 0.3507(2) 0.2019(4) 0.0569(17) Uani 1 1 d . . . . .
H8A H -0.111187 0.364015 0.214809 0.085 Uiso 1 1 calc R U . . .
H8B H -0.077837 0.324300 0.155531 0.085 Uiso 1 1 calc R U . . .
H8C H -0.023781 0.376222 0.175989 0.085 Uiso 1 1 calc R U . . .
C9 C -0.0234(4) 0.29399(17) 0.3370(4) 0.0366(11) Uani 1 1 d . . . . .
H9A H 0.028406 0.278612 0.392707 0.055 Uiso 1 1 calc R U . . .
H9B H -0.057131 0.269318 0.288754 0.055 Uiso 1 1 calc R U . . .
H9C H -0.073998 0.310042 0.356364 0.055 Uiso 1 1 calc R U . . .
C10 C 0.1103(5) 0.3061(2) 0.2710(4) 0.0502(15) Uani 1 1 d . . . . .
H10A H 0.148648 0.330390 0.251158 0.075 Uiso 1 1 calc R U . . .
H10B H 0.078981 0.283017 0.218937 0.075 Uiso 1 1 calc R U . . .
H10C H 0.156649 0.288928 0.327436 0.075 Uiso 1 1 calc R U . . .
C11 C 0.2960(3) 0.38361(16) 0.5989(3) 0.0255(9) Uani 1 1 d . . . . .
H11 H 0.318348 0.351270 0.598024 0.031 Uiso 1 1 calc R U . . .
C12 C 0.4435(3) 0.38808(15) 0.7336(3) 0.0235(9) Uani 1 1 d . . . . .
C13 C 0.5356(3) 0.40143(17) 0.7275(4) 0.0314(10) Uani 1 1 d . . . . .
H13 H 0.535932 0.424202 0.680622 0.038 Uiso 1 1 calc R U . . .
C14 C 0.6268(3) 0.38163(18) 0.7894(4) 0.0350(11) Uani 1 1 d . . . . .
H14 H 0.689268 0.391342 0.785693 0.042 Uiso 1 1 calc R U . . .
C15 C 0.6266(3) 0.34786(18) 0.8565(4) 0.0323(10) Uani 1 1 d . . . . .
H15 H 0.688640 0.334030 0.898930 0.039 Uiso 1 1 calc R U . . .
C16 C 0.5338(3) 0.33437(15) 0.8608(3) 0.0270(9) Uani 1 1 d . . . . .
H16 H 0.533492 0.310250 0.905376 0.032 Uiso 1 1 calc R U . . .
C17 C 0.4426(3) 0.35478(15) 0.8028(3) 0.0229(8) Uani 1 1 d . . . . .
C18 C 0.3456(3) 0.34172(16) 0.8159(3) 0.0270(9) Uani 1 1 d . . . . .
H18A H 0.350001 0.307664 0.837515 0.032 Uiso 1 1 calc R U . . .
H18B H 0.287691 0.344181 0.753580 0.032 Uiso 1 1 calc R U . . .
C19 C 0.3245(3) 0.37450(17) 0.8889(3) 0.0295(10) Uani 1 1 d . . . . .
H19A H 0.325754 0.408787 0.870427 0.035 Uiso 1 1 calc R U . . .
H19B H 0.255486 0.367442 0.887279 0.035 Uiso 1 1 calc R U . . .
C20 C 0.4014(3) 0.36726(15) 0.9893(3) 0.0276(9) Uani 1 1 d . . . . .
C21 C 0.3863(3) 0.32934(16) 1.0442(3) 0.0296(10) Uani 1 1 d . . . . .
H21 H 0.327275 0.309653 1.017595 0.036 Uiso 1 1 calc R U . . .
C22 C 0.4549(4) 0.31984(17) 1.1359(4) 0.0345(11) Uani 1 1 d . . . . .
H22 H 0.442958 0.293807 1.171245 0.041 Uiso 1 1 calc R U . . .
C23 C 0.5404(4) 0.34814(17) 1.1757(3) 0.0346(11) Uani 1 1 d . . . . .
H23 H 0.587100 0.341452 1.238787 0.041 Uiso 1 1 calc R U . . .
C24 C 0.5597(4) 0.38633(16) 1.1254(3) 0.0298(10) Uani 1 1 d . . . . .
H24 H 0.618584 0.405953 1.153474 0.036 Uiso 1 1 calc R U . . .
C25 C 0.4905(3) 0.39512(15) 1.0328(3) 0.0253(9) Uani 1 1 d . . . . .
C26 C 0.5947(3) 0.45565(16) 0.9955(3) 0.0267(9) Uani 1 1 d . . . . .
H26 H 0.650549 0.447688 1.052660 0.032 Uiso 1 1 calc R U . . .
C27 C 0.5315(3) 0.50349(15) 0.8456(3) 0.0232(9) Uani 1 1 d . . . . .
C28 C 0.6100(3) 0.49124(15) 0.9354(3) 0.0237(9) Uani 1 1 d . . . . .
C29 C 0.7070(3) 0.51220(16) 0.9629(3) 0.0281(9) Uani 1 1 d . . . . .
H29 H 0.757861 0.503416 1.022745 0.034 Uiso 1 1 calc R U . . .
C30 C 0.7318(3) 0.54531(17) 0.9060(3) 0.0267(9) Uani 1 1 d . . . . .
C31 C 0.6559(3) 0.55553(16) 0.8182(3) 0.0262(9) Uani 1 1 d . . . . .
H31 H 0.670860 0.578118 0.778150 0.031 Uiso 1 1 calc R U . . .
C32 C 0.5589(3) 0.53487(15) 0.7847(3) 0.0237(9) Uani 1 1 d . . . . .
C33 C 0.8389(3) 0.56677(17) 0.9356(4) 0.0312(10) Uani 1 1 d . . . . .
C34 C 0.9080(4) 0.5514(2) 1.0362(4) 0.0480(14) Uani 1 1 d . . . . .
H34A H 0.876111 0.560176 1.080991 0.072 Uiso 1 1 calc R U . . .
H34B H 0.973794 0.567898 1.054431 0.072 Uiso 1 1 calc R U . . .
H34C H 0.918436 0.516312 1.037744 0.072 Uiso 1 1 calc R U . . .
C35 C 0.8338(4) 0.62204(18) 0.9325(4) 0.0360(11) Uani 1 1 d . . . . .
H35A H 0.813451 0.633862 0.983518 0.054 Uiso 1 1 calc R U . . .
H35B H 0.783868 0.632539 0.870521 0.054 Uiso 1 1 calc R U . . .
H35C H 0.900974 0.635151 0.941438 0.054 Uiso 1 1 calc R U . . .
C36 C 0.8853(4) 0.5488(2) 0.8647(4) 0.0432(13) Uani 1 1 d . . . . .
H36A H 0.956786 0.558814 0.886930 0.065 Uiso 1 1 calc R U . . .
H36B H 0.847490 0.562823 0.801565 0.065 Uiso 1 1 calc R U . . .
H36C H 0.881001 0.513439 0.860528 0.065 Uiso 1 1 calc R U . . .
C37 C 0.4937(3) 0.54378(15) 0.6858(3) 0.0244(9) Uani 1 1 d . . . . .
H37 H 0.517711 0.566106 0.651553 0.029 Uiso 1 1 calc R U . . .
C38 C 0.3599(3) 0.53236(16) 0.5386(3) 0.0240(9) Uani 1 1 d . . . . .
C39 C 0.3574(3) 0.49297(17) 0.4808(3) 0.0288(10) Uani 1 1 d . . . . .
H39 H 0.389623 0.463470 0.508418 0.035 Uiso 1 1 calc R U . . .
C40 C 0.3076(4) 0.49683(18) 0.3821(3) 0.0325(10) Uani 1 1 d . . . . .
H40 H 0.303321 0.469606 0.342483 0.039 Uiso 1 1 calc R U . . .
C41 C 0.2644(3) 0.54027(18) 0.3422(3) 0.0307(10) Uani 1 1 d . . . . .
H41 H 0.232258 0.543382 0.274764 0.037 Uiso 1 1 calc R U . . .
C42 C 0.2679(3) 0.57908(17) 0.4001(3) 0.0297(10) Uani 1 1 d . . . . .
H42 H 0.238292 0.608888 0.371614 0.036 Uiso 1 1 calc R U . . .
C43 C 0.3136(3) 0.57612(16) 0.4996(3) 0.0245(9) Uani 1 1 d . . . . .
C44 C 0.3051(3) 0.61733(15) 0.5604(3) 0.0265(9) Uani 1 1 d . . . . .
H44A H 0.308932 0.648243 0.528908 0.032 Uiso 1 1 calc R U . . .
H44B H 0.363490 0.616199 0.622632 0.032 Uiso 1 1 calc R U . . .
C45 C 0.2053(3) 0.61603(16) 0.5778(3) 0.0267(9) Uani 1 1 d . . . . .
H45A H 0.198205 0.583857 0.603388 0.032 Uiso 1 1 calc R U . . .
H45B H 0.208711 0.640580 0.626531 0.032 Uiso 1 1 calc R U . . .
C46 C 0.1127(3) 0.62572(16) 0.4881(4) 0.0293(10) Uani 1 1 d . . . . .
C47 C 0.0897(3) 0.67378(16) 0.4582(4) 0.0313(10) Uani 1 1 d . . . . .
H47 H 0.130354 0.699200 0.496058 0.038 Uiso 1 1 calc R U . . .
C48 C 0.0083(4) 0.68487(19) 0.3739(4) 0.0424(13) Uani 1 1 d . . . . .
H48 H -0.004789 0.717643 0.354035 0.051 Uiso 1 1 calc R U . . .
C49 C -0.0533(4) 0.64903(19) 0.3193(5) 0.0437(13) Uani 1 1 d . . . . .
H49 H -0.109159 0.657049 0.262197 0.052 Uiso 1 1 calc R U . . .
C50 C -0.0341(3) 0.60107(18) 0.3473(4) 0.0345(11) Uani 1 1 d . . . . .
H50 H -0.077134 0.576083 0.310354 0.041 Uiso 1 1 calc R U . . .
C51 C 0.0493(3) 0.58999(16) 0.4305(3) 0.0271(9) Uani 1 1 d . . . . .
C52 C 0.0419(3) 0.50280(16) 0.3992(3) 0.0276(9) Uani 1 1 d . . . . .
H52 H -0.009944 0.507974 0.337922 0.033 Uiso 1 1 calc R U . . .
N1 N 0.3520(3) 0.41044(13) 0.6688(3) 0.0252(8) Uani 1 1 d . . . . .
N2 N 0.0752(3) 0.54044(13) 0.4549(3) 0.0245(8) Uani 1 1 d . . . . .
H2 H 0.117953 0.534618 0.513684 0.029 Uiso 1 1 calc R U . . .
N3 N 0.5088(3) 0.43301(12) 0.9777(3) 0.0236(7) Uani 1 1 d . . . . .
H3A H 0.456830 0.442074 0.926289 0.028 Uiso 1 1 calc R U . . .
N4 N 0.4054(3) 0.52401(13) 0.6399(3) 0.0234(7) Uani 1 1 d . . . . .
O1 O 0.1930(2) 0.47757(10) 0.5759(2) 0.0253(6) Uani 1 1 d . . . . .
O2 O 0.4412(2) 0.48579(11) 0.8239(2) 0.0258(6) Uani 1 1 d . . . . .
Fe1 Fe 0.31946(4) 0.48208(2) 0.69816(4) 0.02257(14) Uani 1 1 d . . . . .
Br1 Br 0.20881(3) 0.51691(2) 0.77846(3) 0.03384(13) Uani 1 1 d . . . . .
Br2 Br 0.33023(4) 0.74877(2) 0.63652(4) 0.03723(14) Uani 1 1 d . . . . .

loop_
_atom_site_aniso_label
_atom_site_aniso_U_11
_atom_site_aniso_U_22
_atom_site_aniso_U_33
_atom_site_aniso_U_23
_atom_site_aniso_U_13
_atom_site_aniso_U_12
C1 0.0166(18) 0.028(2) 0.020(2) 0.0012(17) 0.0081(16) -0.0012(16)
C2 0.020(2) 0.030(2) 0.032(2) 0.0031(19) 0.0140(19) -0.0008(17)
C3 0.025(2) 0.033(2) 0.030(3) 0.0035(19) 0.008(2) -0.0057(18)
C4 0.027(2) 0.029(2) 0.024(2) -0.0002(18) 0.0087(19) -0.0044(18)
C5 0.025(2) 0.020(2) 0.038(3) 0.0023(18) 0.010(2) -0.0022(16)
C6 0.027(2) 0.026(2) 0.024(2) 0.0041(18) 0.0096(19) 0.0011(17)
C7 0.030(2) 0.034(2) 0.032(3) -0.003(2) 0.007(2) -0.007(2)
C8 0.072(4) 0.035(3) 0.039(3) 0.000(2) -0.007(3) -0.017(3)
C9 0.039(3) 0.029(2) 0.042(3) -0.004(2) 0.017(2) -0.006(2)
C10 0.056(3) 0.057(4) 0.048(3) -0.025(3) 0.031(3) -0.018(3)
C11 0.027(2) 0.027(2) 0.024(2) 0.0057(18) 0.0124(19) 0.0042(17)
C12 0.020(2) 0.025(2) 0.026(2) 0.0002(17) 0.0095(18) 0.0024(16)
C13 0.022(2) 0.038(3) 0.035(3) 0.007(2) 0.012(2) 0.0050(19)
C14 0.019(2) 0.047(3) 0.040(3) 0.012(2) 0.012(2) 0.0052(19)
C15 0.022(2) 0.038(3) 0.034(3) 0.002(2) 0.008(2) 0.0067(19)
C16 0.031(2) 0.023(2) 0.030(2) 0.0011(18) 0.015(2) 0.0019(17)
C17 0.024(2) 0.023(2) 0.025(2) -0.0020(17) 0.0122(18) 0.0002(16)
C18 0.021(2) 0.029(2) 0.029(2) 0.0038(18) 0.0072(18) -0.0039(17)
C19 0.020(2) 0.033(2) 0.038(3) 0.006(2) 0.015(2) 0.0019(17)
C20 0.032(2) 0.023(2) 0.034(3) 0.0027(18) 0.019(2) 0.0043(17)
C21 0.030(2) 0.031(2) 0.035(3) 0.003(2) 0.020(2) 0.0009(18)
C22 0.053(3) 0.027(2) 0.034(3) 0.008(2) 0.028(2) 0.008(2)
C23 0.052(3) 0.030(2) 0.025(2) 0.0026(19) 0.018(2) 0.007(2)
C24 0.038(3) 0.029(2) 0.023(2) 0.0017(18) 0.013(2) 0.0044(19)
C25 0.032(2) 0.023(2) 0.024(2) 0.0011(17) 0.0132(19) 0.0027(17)
C26 0.028(2) 0.027(2) 0.027(2) -0.0002(18) 0.0120(19) 0.0033(17)
C27 0.020(2) 0.025(2) 0.027(2) -0.0018(17) 0.0117(18) 0.0021(16)
C28 0.021(2) 0.025(2) 0.027(2) -0.0024(17) 0.0106(18) 0.0025(16)
C29 0.025(2) 0.029(2) 0.030(2) 0.0029(19) 0.0093(19) 0.0047(17)
C30 0.023(2) 0.037(2) 0.021(2) -0.0007(18) 0.0105(18) 0.0014(18)
C31 0.026(2) 0.028(2) 0.029(2) -0.0005(18) 0.017(2) 0.0019(17)
C32 0.021(2) 0.028(2) 0.023(2) -0.0018(17) 0.0101(18) 0.0037(16)
C33 0.022(2) 0.038(3) 0.033(3) 0.000(2) 0.009(2) -0.0012(18)
C34 0.025(2) 0.060(4) 0.046(3) 0.007(3) -0.001(2) -0.012(2)
C35 0.028(2) 0.043(3) 0.039(3) -0.002(2) 0.015(2) -0.007(2)
C36 0.022(2) 0.054(3) 0.058(4) -0.013(3) 0.021(2) -0.004(2)
C37 0.0192(19) 0.027(2) 0.031(2) 0.0034(18) 0.0145(18) 0.0048(16)
C38 0.0183(19) 0.034(2) 0.023(2) 0.0042(18) 0.0111(17) 0.0003(17)
C39 0.024(2) 0.031(2) 0.035(3) -0.0023(19) 0.015(2) 0.0029(17)
C40 0.032(2) 0.041(3) 0.030(3) -0.008(2) 0.018(2) -0.004(2)
C41 0.024(2) 0.048(3) 0.020(2) 0.004(2) 0.0088(19) -0.001(2)
C42 0.028(2) 0.035(2) 0.029(2) 0.010(2) 0.015(2) 0.0002(19)
C43 0.0165(19) 0.032(2) 0.028(2) 0.0032(18) 0.0111(18) -0.0006(16)
C44 0.027(2) 0.023(2) 0.031(2) 0.0003(18) 0.0123(19) 0.0009(17)
C45 0.030(2) 0.024(2) 0.031(2) 0.0003(18) 0.018(2) 0.0006(17)
C46 0.023(2) 0.031(2) 0.041(3) 0.000(2) 0.020(2) 0.0019(18)
C47 0.028(2) 0.024(2) 0.044(3) 0.002(2) 0.016(2) -0.0003(18)
C48 0.027(2) 0.033(3) 0.068(4) 0.015(3) 0.019(3) 0.004(2)
C49 0.023(2) 0.037(3) 0.066(4) 0.018(3) 0.011(2) 0.003(2)
C50 0.021(2) 0.033(2) 0.046(3) 0.007(2) 0.008(2) -0.0023(18)
C51 0.021(2) 0.027(2) 0.040(3) 0.0083(19) 0.018(2) 0.0035(16)
C52 0.0174(19) 0.033(2) 0.031(3) 0.0032(19) 0.0081(18) -0.0035(17)
N1 0.0207(17) 0.0283(19) 0.030(2) 0.0024(16) 0.0138(16) 0.0016(14)
N2 0.0188(17) 0.0287(19) 0.028(2) 0.0036(15) 0.0107(15) -0.0010(14)
N3 0.0255(18) 0.0244(18) 0.0219(19) 0.0027(14) 0.0101(15) 0.0016(14)
N4 0.0221(17) 0.0263(18) 0.0244(19) -0.0014(15) 0.0119(15) 0.0000(14)
O1 0.0184(14) 0.0268(15) 0.0290(17) 0.0006(13) 0.0070(13) 0.0011(12)
O2 0.0200(14) 0.0344(16) 0.0227(16) 0.0032(13) 0.0076(12) -0.0018(12)
Fe1 0.0186(3) 0.0246(3) 0.0245(3) 0.0007(2) 0.0083(2) -0.0005(2)
Br1 0.0213(2) 0.0546(3) 0.0260(2) -0.0038(2) 0.00937(18) 0.0040(2)
Br2 0.0393(3) 0.0294(2) 0.0461(3) -0.0014(2) 0.0198(2) 0.00320(19)

loop_
_atom_type_symbol
_atom_type_description
_atom_type_scat_dispersion_real
_atom_type_scat_dispersion_imag
_atom_type_scat_source
C C 0.0033 0.0016 'International Tables Vol C Tables 4.2.6.8 and 6.1.1.4'
H H 0.0000 0.0000 'International Tables Vol C Tables 4.2.6.8 and 6.1.1.4'
Br Br -0.2901 2.4595 'International Tables Vol C Tables 4.2.6.8 and 6.1.1.4'
Fe Fe 0.3463 0.8444 'International Tables Vol C Tables 4.2.6.8 and 6.1.1.4'
N N 0.0061 0.0033 'International Tables Vol C Tables 4.2.6.8 and 6.1.1.4'
O O 0.0106 0.0060 'International Tables Vol C Tables 4.2.6.8 and 6.1.1.4'

loop_
_geom_angle_atom_site_label_1
_geom_angle_atom_site_label_2
_geom_angle_atom_site_label_3
_geom_angle
_geom_angle_site_symmetry_1
_geom_angle_site_symmetry_3
_geom_angle_publ_flag
C6 C1 C2 117.1(4) . . ?
O1 C1 C2 119.5(4) . . ?
O1 C1 C6 123.4(4) . . ?
C3 C2 C1 120.5(4) . . ?
C3 C2 C52 117.6(4) . . ?
C52 C2 C1 121.7(4) . . ?
C2 C3 H3 118.6 . . ?
C4 C3 C2 122.7(4) . . ?
C4 C3 H3 118.6 . . ?
C3 C4 C5 115.8(4) . . ?
C3 C4 C7 124.2(4) . . ?
C5 C4 C7 120.0(4) . . ?
C4 C5 H5 118.0 . . ?
C6 C5 C4 124.0(4) . . ?
C6 C5 H5 118.0 . . ?
C1 C6 C11 123.6(4) . . ?
C5 C6 C1 119.6(4) . . ?
C5 C6 C11 116.7(4) . . ?
C4 C7 C8 111.2(4) . . ?
C4 C7 C9 110.3(4) . . ?
C4 C7 C10 110.2(4) . . ?
C9 C7 C8 108.3(4) . . ?
C9 C7 C10 108.7(4) . . ?
C10 C7 C8 108.2(5) . . ?
C7 C8 H8A 109.5 . . ?
C7 C8 H8B 109.5 . . ?
C7 C8 H8C 109.5 . . ?
H8A C8 H8B 109.5 . . ?
H8A C8 H8C 109.5 . . ?
H8B C8 H8C 109.5 . . ?
C7 C9 H9A 109.5 . . ?
C7 C9 H9B 109.5 . . ?
C7 C9 H9C 109.5 . . ?
H9A C9 H9B 109.5 . . ?
H9A C9 H9C 109.5 . . ?
H9B C9 H9C 109.5 . . ?
C7 C10 H10A 109.5 . . ?
C7 C10 H10B 109.5 . . ?
C7 C10 H10C 109.5 . . ?
H10A C10 H10B 109.5 . . ?
H10A C10 H10C 109.5 . . ?
H10B C10 H10C 109.5 . . ?
C6 C11 H11 116.6 . . ?
N1 C11 C6 126.9(4) . . ?
N1 C11 H11 116.6 . . ?
C13 C12 C17 120.1(4) . . ?
C13 C12 N1 117.8(4) . . ?
C17 C12 N1 122.0(4) . . ?
C12 C13 H13 119.8 . . ?
C14 C13 C12 120.4(4) . . ?
C14 C13 H13 119.8 . . ?
C13 C14 H14 120.0 . . ?
C15 C14 C13 120.1(4) . . ?
C15 C14 H14 120.0 . . ?
C14 C15 H15 120.6 . . ?
C14 C15 C16 118.8(4) . . ?
C16 C15 H15 120.6 . . ?
C15 C16 H16 118.8 . . ?
C17 C16 C15 122.4(4) . . ?
C17 C16 H16 118.8 . . ?
C12 C17 C18 121.8(4) . . ?
C16 C17 C12 118.1(4) . . ?
C16 C17 C18 120.1(4) . . ?
C17 C18 H18A 109.0 . . ?
C17 C18 H18B 109.0 . . ?
C17 C18 C19 113.0(4) . . ?
H18A C18 H18B 107.8 . . ?
C19 C18 H18A 109.0 . . ?
C19 C18 H18B 109.0 . . ?
C18 C19 H19A 109.1 . . ?
C18 C19 H19B 109.1 . . ?
H19A C19 H19B 107.9 . . ?
C20 C19 C18 112.3(4) . . ?
C20 C19 H19A 109.1 . . ?
C20 C19 H19B 109.1 . . ?
C21 C20 C19 118.7(4) . . ?
C21 C20 C25 116.3(4) . . ?
C25 C20 C19 125.0(4) . . ?
C20 C21 H21 119.1 . . ?
C22 C21 C20 121.9(4) . . ?
C22 C21 H21 119.1 . . ?
C21 C22 H22 120.1 . . ?
C23 C22 C21 119.9(4) . . ?
C23 C22 H22 120.1 . . ?
C22 C23 H23 119.4 . . ?
C22 C23 C24 121.2(5) . . ?
C24 C23 H23 119.4 . . ?
C23 C24 H24 120.9 . . ?
C23 C24 C25 118.3(5) . . ?
C25 C24 H24 120.9 . . ?
C20 C25 N3 117.3(4) . . ?
C24 C25 C20 122.5(4) . . ?
C24 C25 N3 120.2(4) . . ?
C28 C26 H26 117.9 . . ?
N3 C26 H26 117.9 . . ?
N3 C26 C28 124.2(4) . . ?
C32 C27 C28 117.0(4) . . ?
O2 C27 C28 119.3(4) . . ?
O2 C27 C32 123.7(4) . . ?
C26 C28 C27 121.4(4) . . ?
C29 C28 C26 118.2(4) . . ?
C29 C28 C27 120.3(4) . . ?
C28 C29 H29 118.7 . . ?
C30 C29 C28 122.7(4) . . ?
C30 C29 H29 118.7 . . ?
C29 C30 C33 122.1(4) . . ?
C31 C30 C29 116.2(4) . . ?
C31 C30 C33 121.6(4) . . ?
C30 C31 H31 117.8 . . ?
C30 C31 C32 124.4(4) . . ?
C32 C31 H31 117.8 . . ?
C27 C32 C37 123.3(4) . . ?
C31 C32 C27 119.2(4) . . ?
C31 C32 C37 117.3(4) . . ?
C30 C33 C36 108.3(4) . . ?
C34 C33 C30 111.9(4) . . ?
C34 C33 C35 108.3(4) . . ?
C34 C33 C36 108.9(4) . . ?
C35 C33 C30 110.4(4) . . ?
C35 C33 C36 109.1(4) . . ?
C33 C34 H34A 109.5 . . ?
C33 C34 H34B 109.5 . . ?
C33 C34 H34C 109.5 . . ?
H34A C34 H34B 109.5 . . ?
H34A C34 H34C 109.5 . . ?
H34B C34 H34C 109.5 . . ?
C33 C35 H35A 109.5 . . ?
C33 C35 H35B 109.5 . . ?
C33 C35 H35C 109.5 . . ?
H35A C35 H35B 109.5 . . ?
H35A C35 H35C 109.5 . . ?
H35B C35 H35C 109.5 . . ?
C33 C36 H36A 109.5 . . ?
C33 C36 H36B 109.5 . . ?
C33 C36 H36C 109.5 . . ?
H36A C36 H36B 109.5 . . ?
H36A C36 H36C 109.5 . . ?
H36B C36 H36C 109.5 . . ?
C32 C37 H37 117.0 . . ?
N4 C37 C32 126.0(4) . . ?
N4 C37 H37 117.0 . . ?
C39 C38 C43 121.1(4) . . ?
C39 C38 N4 116.2(4) . . ?
C43 C38 N4 122.5(4) . . ?
C38 C39 H39 120.1 . . ?
C38 C39 C40 119.8(4) . . ?
C40 C39 H39 120.1 . . ?
C39 C40 H40 120.1 . . ?
C41 C40 C39 119.8(4) . . ?
C41 C40 H40 120.1 . . ?
C40 C41 H41 120.1 . . ?
C42 C41 C40 119.8(4) . . ?
C42 C41 H41 120.1 . . ?
C41 C42 H42 118.9 . . ?
C41 C42 C43 122.2(4) . . ?
C43 C42 H42 118.9 . . ?
C38 C43 C42 117.2(4) . . ?
C38 C43 C44 122.3(4) . . ?
C42 C43 C44 120.4(4) . . ?
C43 C44 H44A 109.1 . . ?
C43 C44 H44B 109.1 . . ?
C43 C44 C45 112.6(4) . . ?
H44A C44 H44B 107.8 . . ?
C45 C44 H44A 109.1 . . ?
C45 C44 H44B 109.1 . . ?
C44 C45 H45A 109.1 . . ?
C44 C45 H45B 109.1 . . ?
H45A C45 H45B 107.8 . . ?
C46 C45 C44 112.6(4) . . ?
C46 C45 H45A 109.1 . . ?
C46 C45 H45B 109.1 . . ?
C47 C46 C45 118.3(4) . . ?
C51 C46 C45 124.7(4) . . ?
C51 C46 C47 116.9(4) . . ?
C46 C47 H47 119.5 . . ?
C48 C47 C46 121.0(5) . . ?
C48 C47 H47 119.5 . . ?
C47 C48 H48 119.6 . . ?
C49 C48 C47 120.7(5) . . ?
C49 C48 H48 119.6 . . ?
C48 C49 H49 120.0 . . ?
C48 C49 C50 120.0(5) . . ?
C50 C49 H49 120.0 . . ?
C49 C50 H50 120.4 . . ?
C49 C50 C51 119.1(5) . . ?
C51 C50 H50 120.4 . . ?
C46 C51 N2 118.3(4) . . ?
C50 C51 C46 122.2(4) . . ?
C50 C51 N2 119.4(4) . . ?
C2 C52 H52 117.7 . . ?
N2 C52 C2 124.6(4) . . ?
N2 C52 H52 117.7 . . ?
C11 N1 C12 115.4(4) . . ?
C11 N1 Fe1 126.4(3) . . ?
C12 N1 Fe1 118.1(3) . . ?
C51 N2 H2 116.6 . . ?
C52 N2 C51 126.9(4) . . ?
C52 N2 H2 116.6 . . ?
C25 N3 H3A 116.7 . . ?
C26 N3 C25 126.7(4) . . ?
C26 N3 H3A 116.7 . . ?
C37 N4 C38 116.9(4) . . ?
C37 N4 Fe1 127.0(3) . . ?
C38 N4 Fe1 116.1(3) . . ?
C1 O1 Fe1 132.4(3) . . ?
C27 O2 Fe1 131.7(3) . . ?
N1 Fe1 Br1 133.28(10) . . ?
N4 Fe1 N1 102.54(13) . . ?
N4 Fe1 Br1 124.18(10) . . ?
O1 Fe1 N1 86.52(13) . . ?
O1 Fe1 N4 95.96(13) . . ?
O1 Fe1 Br1 88.07(9) . . ?
O2 Fe1 N1 93.92(13) . . ?
O2 Fe1 N4 86.74(13) . . ?
O2 Fe1 O1 177.11(12) . . ?
O2 Fe1 Br1 89.56(9) . . ?

loop_
_geom_bond_atom_site_label_1
_geom_bond_atom_site_label_2
_geom_bond_distance
_geom_bond_site_symmetry_2
_geom_bond_publ_flag
C1 C2 1.421(6) . ?
C1 C6 1.410(6) . ?
C1 O1 1.293(5) . ?
C2 C3 1.409(6) . ?
C2 C52 1.411(6) . ?
C3 H3 0.9500 . ?
C3 C4 1.379(6) . ?
C4 C5 1.399(6) . ?
C4 C7 1.520(6) . ?
C5 H5 0.9500 . ?
C5 C6 1.397(6) . ?
C6 C11 1.452(6) . ?
C7 C8 1.537(7) . ?
C7 C9 1.525(7) . ?
C7 C10 1.533(7) . ?
C8 H8A 0.9800 . ?
C8 H8B 0.9800 . ?
C8 H8C 0.9800 . ?
C9 H9A 0.9800 . ?
C9 H9B 0.9800 . ?
C9 H9C 0.9800 . ?
C10 H10A 0.9800 . ?
C10 H10B 0.9800 . ?
C10 H10C 0.9800 . ?
C11 H11 0.9500 . ?
C11 N1 1.289(6) . ?
C12 C13 1.396(6) . ?
C12 C17 1.399(6) . ?
C12 N1 1.435(5) . ?
C13 H13 0.9500 . ?
C13 C14 1.388(6) . ?
C14 H14 0.9500 . ?
C14 C15 1.380(7) . ?
C15 H15 0.9500 . ?
C15 C16 1.396(6) . ?
C16 H16 0.9500 . ?
C16 C17 1.378(6) . ?
C17 C18 1.509(6) . ?
C18 H18A 0.9900 . ?
C18 H18B 0.9900 . ?
C18 C19 1.546(6) . ?
C19 H19A 0.9900 . ?
C19 H19B 0.9900 . ?
C19 C20 1.508(7) . ?
C20 C21 1.404(6) . ?
C20 C25 1.411(6) . ?
C21 H21 0.9500 . ?
C21 C22 1.384(7) . ?
C22 H22 0.9500 . ?
C22 C23 1.375(7) . ?
C23 H23 0.9500 . ?
C23 C24 1.389(6) . ?
C24 H24 0.9500 . ?
C24 C25 1.393(6) . ?
C25 N3 1.424(5) . ?
C26 H26 0.9500 . ?
C26 C28 1.413(6) . ?
C26 N3 1.304(6) . ?
C27 C28 1.431(6) . ?
C27 C32 1.426(6) . ?
C27 O2 1.293(5) . ?
C28 C29 1.404(6) . ?
C29 H29 0.9500 . ?
C29 C30 1.391(6) . ?
C30 C31 1.384(6) . ?
C30 C33 1.532(6) . ?
C31 H31 0.9500 . ?
C31 C32 1.396(6) . ?
C32 C37 1.449(6) . ?
C33 C34 1.524(7) . ?
C33 C35 1.528(7) . ?
C33 C36 1.541(7) . ?
C34 H34A 0.9800 . ?
C34 H34B 0.9800 . ?
C34 H34C 0.9800 . ?
C35 H35A 0.9800 . ?
C35 H35B 0.9800 . ?
C35 H35C 0.9800 . ?
C36 H36A 0.9800 . ?
C36 H36B 0.9800 . ?
C36 H36C 0.9800 . ?
C37 H37 0.9500 . ?
C37 N4 1.299(5) . ?
C38 C39 1.390(6) . ?
C38 C43 1.395(6) . ?
C38 N4 1.438(6) . ?
C39 H39 0.9500 . ?
C39 C40 1.392(7) . ?
C40 H40 0.9500 . ?
C40 C41 1.378(7) . ?
C41 H41 0.9500 . ?
C41 C42 1.375(7) . ?
C42 H42 0.9500 . ?
C42 C43 1.398(6) . ?
C43 C44 1.498(6) . ?
C44 H44A 0.9900 . ?
C44 H44B 0.9900 . ?
C44 C45 1.539(6) . ?
C45 H45A 0.9900 . ?
C45 H45B 0.9900 . ?
C45 C46 1.512(7) . ?
C46 C47 1.401(6) . ?
C46 C51 1.395(7) . ?
C47 H47 0.9500 . ?
C47 C48 1.390(7) . ?
C48 H48 0.9500 . ?
C48 C49 1.370(8) . ?
C49 H49 0.9500 . ?
C49 C50 1.386(7) . ?
C50 H50 0.9500 . ?
C50 C51 1.394(7) . ?
C51 N2 1.429(5) . ?
C52 H52 0.9500 . ?
C52 N2 1.309(6) . ?
N1 Fe1 2.118(4) . ?
N2 H2 0.8800 . ?
N3 H3A 0.8800 . ?
N4 Fe1 2.107(3) . ?
O1 Fe1 2.033(3) . ?
O2 Fe1 2.028(3) . ?
Fe1 Br1 2.5184(7) . ?

loop_
_geom_torsion_atom_site_label_1
_geom_torsion_atom_site_label_2
_geom_torsion_atom_site_label_3
_geom_torsion_atom_site_label_4
_geom_torsion
_geom_torsion_site_symmetry_1
_geom_torsion_site_symmetry_2
_geom_torsion_site_symmetry_3
_geom_torsion_site_symmetry_4
_geom_torsion_publ_flag
C1 C2 C3 C4 -1.2(7) . . . . ?
C1 C2 C52 N2 -4.1(7) . . . . ?
C1 C6 C11 N1 1.0(7) . . . . ?
C2 C1 C6 C5 -5.6(6) . . . . ?
C2 C1 C6 C11 169.6(4) . . . . ?
C2 C1 O1 Fe1 -168.1(3) . . . . ?
C2 C3 C4 C5 -2.9(6) . . . . ?
C2 C3 C4 C7 177.2(4) . . . . ?
C2 C52 N2 C51 173.2(4) . . . . ?
C3 C2 C52 N2 -178.1(4) . . . . ?
C3 C4 C5 C6 2.7(7) . . . . ?
C3 C4 C7 C8 8.9(7) . . . . ?
C3 C4 C7 C9 -111.1(5) . . . . ?
C3 C4 C7 C10 128.8(5) . . . . ?
C4 C5 C6 C1 1.6(7) . . . . ?
C4 C5 C6 C11 -173.9(4) . . . . ?
C5 C4 C7 C8 -170.9(5) . . . . ?
C5 C4 C7 C9 69.0(5) . . . . ?
C5 C4 C7 C10 -51.0(6) . . . . ?
C5 C6 C11 N1 176.3(4) . . . . ?
C6 C1 C2 C3 5.5(6) . . . . ?
C6 C1 C2 C52 -168.4(4) . . . . ?
C6 C1 O1 Fe1 10.0(6) . . . . ?
C6 C11 N1 C12 -177.2(4) . . . . ?
C6 C11 N1 Fe1 4.8(6) . . . . ?
C7 C4 C5 C6 -177.4(4) . . . . ?
C12 C13 C14 C15 1.2(8) . . . . ?
C12 C17 C18 C19 -90.4(5) . . . . ?
C13 C12 C17 C16 -2.8(6) . . . . ?
C13 C12 C17 C18 176.1(4) . . . . ?
C13 C12 N1 C11 104.3(5) . . . . ?
C13 C12 N1 Fe1 -77.6(4) . . . . ?
C13 C14 C15 C16 -0.3(8) . . . . ?
C14 C15 C16 C17 -2.3(7) . . . . ?
C15 C16 C17 C12 3.8(7) . . . . ?
C15 C16 C17 C18 -175.1(4) . . . . ?
C16 C17 C18 C19 88.5(5) . . . . ?
C17 C12 C13 C14 0.4(7) . . . . ?
C17 C12 N1 C11 -77.3(5) . . . . ?
C17 C12 N1 Fe1 100.9(4) . . . . ?
C17 C18 C19 C20 -67.2(5) . . . . ?
C18 C19 C20 C21 -84.3(5) . . . . ?
C18 C19 C20 C25 93.9(5) . . . . ?
C19 C20 C21 C22 178.4(4) . . . . ?
C19 C20 C25 C24 -179.0(4) . . . . ?
C19 C20 C25 N3 0.1(6) . . . . ?
C20 C21 C22 C23 0.4(7) . . . . ?
C20 C25 N3 C26 -164.1(4) . . . . ?
C21 C20 C25 C24 -0.7(6) . . . . ?
C21 C20 C25 N3 178.4(4) . . . . ?
C21 C22 C23 C24 -0.1(7) . . . . ?
C22 C23 C24 C25 -0.5(7) . . . . ?
C23 C24 C25 C20 1.0(7) . . . . ?
C23 C24 C25 N3 -178.2(4) . . . . ?
C24 C25 N3 C26 15.1(6) . . . . ?
C25 C20 C21 C22 0.0(6) . . . . ?
C26 C28 C29 C30 175.9(4) . . . . ?
C27 C28 C29 C30 0.2(6) . . . . ?
C27 C32 C37 N4 -2.0(7) . . . . ?
C28 C26 N3 C25 176.4(4) . . . . ?
C28 C27 C32 C31 -6.1(6) . . . . ?
C28 C27 C32 C37 168.9(4) . . . . ?
C28 C27 O2 Fe1 -165.5(3) . . . . ?
C28 C29 C30 C31 -2.1(6) . . . . ?
C28 C29 C30 C33 -178.2(4) . . . . ?
C29 C30 C31 C32 -0.2(6) . . . . ?
C29 C30 C33 C34 -5.8(6) . . . . ?
C29 C30 C33 C35 -126.4(5) . . . . ?
C29 C30 C33 C36 114.3(5) . . . . ?
C30 C31 C32 C27 4.4(6) . . . . ?
C30 C31 C32 C37 -170.9(4) . . . . ?
C31 C30 C33 C34 178.4(5) . . . . ?
C31 C30 C33 C35 57.8(6) . . . . ?
C31 C30 C33 C36 -61.5(6) . . . . ?
C31 C32 C37 N4 173.1(4) . . . . ?
C32 C27 C28 C26 -171.7(4) . . . . ?
C32 C27 C28 C29 4.0(6) . . . . ?
C32 C27 O2 Fe1 14.2(6) . . . . ?
C32 C37 N4 C38 -171.1(4) . . . . ?
C32 C37 N4 Fe1 10.4(6) . . . . ?
C33 C30 C31 C32 175.9(4) . . . . ?
C38 C39 C40 C41 2.5(6) . . . . ?
C38 C43 C44 C45 -91.4(5) . . . . ?
C39 C38 C43 C42 -2.2(6) . . . . ?
C39 C38 C43 C44 173.1(4) . . . . ?
C39 C38 N4 C37 108.6(4) . . . . ?
C39 C38 N4 Fe1 -72.8(4) . . . . ?
C39 C40 C41 C42 -2.1(7) . . . . ?
C40 C41 C42 C43 -0.5(7) . . . . ?
C41 C42 C43 C38 2.6(6) . . . . ?
C41 C42 C43 C44 -172.8(4) . . . . ?
C42 C43 C44 C45 83.8(5) . . . . ?
C43 C38 C39 C40 -0.3(6) . . . . ?
C43 C38 N4 C37 -76.3(5) . . . . ?
C43 C38 N4 Fe1 102.4(4) . . . . ?
C43 C44 C45 C46 -68.0(5) . . . . ?
C44 C45 C46 C47 -79.9(5) . . . . ?
C44 C45 C46 C51 98.1(5) . . . . ?
C45 C46 C47 C48 177.0(4) . . . . ?
C45 C46 C51 C50 -178.7(4) . . . . ?
C45 C46 C51 N2 -2.8(6) . . . . ?
C46 C47 C48 C49 1.8(8) . . . . ?
C46 C51 N2 C52 -161.7(4) . . . . ?
C47 C46 C51 C50 -0.7(6) . . . . ?
C47 C46 C51 N2 175.3(4) . . . . ?
C47 C48 C49 C50 -0.7(8) . . . . ?
C48 C49 C50 C51 -1.1(8) . . . . ?
C49 C50 C51 C46 1.8(7) . . . . ?
C49 C50 C51 N2 -174.1(4) . . . . ?
C50 C51 N2 C52 14.4(6) . . . . ?
C51 C46 C47 C48 -1.1(7) . . . . ?
C52 C2 C3 C4 172.9(4) . . . . ?
N1 C12 C13 C14 178.9(4) . . . . ?
N1 C12 C17 C16 178.7(4) . . . . ?
N1 C12 C17 C18 -2.3(6) . . . . ?
N3 C26 C28 C27 -3.4(7) . . . . ?
N3 C26 C28 C29 -179.1(4) . . . . ?
N4 C38 C39 C40 174.9(4) . . . . ?
N4 C38 C43 C42 -177.1(4) . . . . ?
N4 C38 C43 C44 -1.8(6) . . . . ?
O1 C1 C2 C3 -176.2(4) . . . . ?
O1 C1 C2 C52 9.9(6) . . . . ?
O1 C1 C6 C5 176.2(4) . . . . ?
O1 C1 C6 C11 -8.6(6) . . . . ?
O2 C27 C28 C26 8.1(6) . . . . ?
O2 C27 C28 C29 -176.3(4) . . . . ?
O2 C27 C32 C31 174.2(4) . . . . ?
O2 C27 C32 C37 -10.8(6) . . . . ?

loop_
_smtbx_masks_void_nr
_smtbx_masks_void_average_x
_smtbx_masks_void_average_y
_smtbx_masks_void_average_z
_smtbx_masks_void_volume
_smtbx_masks_void_count_electrons
_smtbx_masks_void_content
1 0.304 0.250 0.386 772.1 248.4 '11 CH3CN'
2 -0.663 0.750 -0.744 772.1 238.5 '11 CH3CN'
